data_2204418
loop_
_publ_author_name
'Wang, Hai-Bo'
'Chen, Jia-Hui'
'Wang, Jin-Tang'

_publ_section_title
;
 3,3-Dibenzylbenzo[<i>b</i>]furan-2(3<i>H</i>)-one
;
_journal_issue 10
_journal_name_full 'Acta Crystallographica Section E'
_journal_page_first o1842
_journal_page_last o1843
_journal_paper_doi 10.1107/S1600536804022846
_journal_volume 60
_journal_year 2004
_chemical_formula_iupac 'C22 H18 O2'
_chemical_formula_moiety 'C22 H18 O2'
_chemical_formula_sum 'C22 H18 O2'
_chemical_formula_weight 314.36
_chemical_name_systematic
;
3,3-Dibenzylbenzo[b]furan-2(3H)-one
;
_space_group_IT_number 62
_symmetry_cell_setting orthorhombic
_symmetry_space_group_name_Hall '-P 2ac 2n'
_symmetry_space_group_name_H-M 'P n m a'
_atom_sites_solution_hydrogens geom
_atom_sites_solution_primary direct
_atom_sites_solution_secondary difmap
_cell_angle_alpha 90.00
_cell_angle_beta 90.00
_cell_angle_gamma 90.00
_cell_formula_units_Z 4
_cell_length_a 12.650(3)
_cell_length_b 15.488(3)
_cell_length_c 8.772(2)
_cell_measurement_reflns_used 25
_cell_measurement_temperature 293(2)
_cell_measurement_theta_max 13
_cell_measurement_theta_min 10
_cell_volume 1718.6(7)
_computing_cell_refinement 'CAD-4 Software'
_computing_data_collection 'CAD-4 Software (Enraf-Nonius, 1989)'
_computing_data_reduction 'XCAD4 (Harms & Wocadlo, 1995)'
_computing_molecular_graphics 'SHELXTL (Siemens, 1996)'
_computing_publication_material SHELXS97
_computing_structure_refinement 'SHELXL97 (Sheldrick, 1997)'
_computing_structure_solution 'SHELXS97 (Sheldrick, 1997)'
_diffrn_ambient_temperature 293(2)
_diffrn_measured_fraction_theta_full 0.999
_diffrn_measured_fraction_theta_max 0.999
_diffrn_measurement_device_type 'Nonius CAD-4'
_diffrn_measurement_method \w/2\q/
_diffrn_radiation_monochromator graphite
_diffrn_radiation_source 'fine-focus sealed tube'
_diffrn_radiation_type MoK\a
_diffrn_radiation_wavelength 0.71073
_diffrn_reflns_av_R_equivalents 0.0000
_diffrn_reflns_av_sigmaI/netI 0.0369
_diffrn_reflns_limit_h_max 15
_diffrn_reflns_limit_h_min 0
_diffrn_reflns_limit_k_max 19
_diffrn_reflns_limit_k_min 0
_diffrn_reflns_limit_l_max 10
_diffrn_reflns_limit_l_min 0
_diffrn_reflns_number 1740
_diffrn_reflns_theta_full 25.98
_diffrn_reflns_theta_max 25.98
_diffrn_reflns_theta_min 2.63
_diffrn_standards_decay_% 0
_diffrn_standards_interval_count 200
_diffrn_standards_interval_time 2h
_diffrn_standards_number 25
_exptl_absorpt_coefficient_mu 0.077
_exptl_absorpt_correction_T_max 0.977
_exptl_absorpt_correction_T_min 0.973
_exptl_absorpt_correction_type psi-scan
_exptl_absorpt_process_details '(North et al., 1968)'
_exptl_crystal_colour Colourless
_exptl_crystal_density_diffrn 1.215
_exptl_crystal_density_method 'not measured'
_exptl_crystal_description Block
_exptl_crystal_F_000 664
_exptl_crystal_size_max 0.4
_exptl_crystal_size_mid 0.3
_exptl_crystal_size_min 0.3
_refine_diff_density_max 0.197
_refine_diff_density_min -0.138
_refine_ls_extinction_coef 0.069(7)
_refine_ls_extinction_expression Fc^*^=kFc[1+0.001xFc^2^\l^3^/sin(2\q)]^-1/4^
_refine_ls_extinction_method SHELXL97
_refine_ls_goodness_of_fit_ref 0.979
_refine_ls_hydrogen_treatment constr
_refine_ls_matrix_type full
_refine_ls_number_parameters 125
_refine_ls_number_reflns 1740
_refine_ls_number_restraints 0
_refine_ls_restrained_S_all 0.979
_refine_ls_R_factor_all 0.0933
_refine_ls_R_factor_gt 0.0455
_refine_ls_shift/su_max 0.005
_refine_ls_shift/su_mean 0.001
_refine_ls_structure_factor_coef Fsqd
_refine_ls_weighting_details 'calc w = 1/[\s^2^(Fo^2^)+(0.1P)^2^] where P = (Fo^2^+2Fc^2^)/3'
_refine_ls_weighting_scheme calc
_refine_ls_wR_factor_gt 0.1286
_refine_ls_wR_factor_ref 0.1583
_reflns_number_gt 1002
_reflns_number_total 1740
_reflns_threshold_expression I>2\s(I)
_cod_data_source_file ww6287.cif
_cod_data_source_block I
_cod_original_cell_volume 1718.6(6)
_cod_database_code 2204418
_cod_database_fobs_code 2204418

loop_
_symmetry_equiv_pos_as_xyz
'x, y, z'
'-x+1/2, -y, z+1/2'
'-x, y+1/2, -z'
'x+1/2, -y+1/2, -z+1/2'
'-x, -y, -z'
'x-1/2, y, -z-1/2'
'x, -y-1/2, z'
'-x-1/2, y-1/2, z-1/2'

loop_
_atom_site_label
_atom_site_fract_x
_atom_site_fract_y
_atom_site_fract_z
_atom_site_U_iso_or_equiv
_atom_site_adp_type
_atom_site_calc_flag
_atom_site_refinement_flags
_atom_site_occupancy
_atom_site_type_symbol
O1 0.76680(15) 0.2500 0.5120(2) 0.0589(6) Uani d S 1 O
O2 0.74964(13) 0.2500 0.25929(19) 0.0521(5) Uani d S 1 O
C1 0.8526(3) 0.57028(19) 0.2586(4) 0.1023(11) Uani d . 1 C
H1A 0.8242 0.6217 0.2221 0.123 Uiso calc R 1 H
C2 0.8057(2) 0.5290(2) 0.3787(5) 0.1016(10) Uani d . 1 C
H2A 0.7457 0.5522 0.4242 0.122 Uiso calc R 1 H
C3 0.8479(2) 0.45270(17) 0.4318(3) 0.0788(8) Uani d . 1 C
H3A 0.8165 0.4254 0.5147 0.095 Uiso calc R 1 H
C4 0.93532(16) 0.41605(13) 0.3648(2) 0.0523(6) Uani d . 1 C
C5 0.9818(2) 0.45934(17) 0.2461(3) 0.0827(8) Uani d . 1 C
H5A 1.0422 0.4365 0.2008 0.099 Uiso calc R 1 H
C6 0.9407(4) 0.5364(2) 0.1924(3) 0.1097(12) Uani d . 1 C
H6A 0.9731 0.5648 0.1115 0.132 Uiso calc R 1 H
C7 0.97931(14) 0.33171(14) 0.4209(2) 0.0544(6) Uani d . 1 C
H7A 0.9715 0.3296 0.5309 0.065 Uiso calc R 1 H
H7B 1.0544 0.3302 0.3984 0.065 Uiso calc R 1 H
C8 0.9271(2) 0.2500 0.3520(3) 0.0436(7) Uani d S 1 C
C9 0.8091(2) 0.2500 0.3903(3) 0.0441(6) Uani d S 1 C
C10 0.81946(19) 0.2500 0.1349(3) 0.0417(6) Uani d S 1 C
C11 0.7878(2) 0.2500 -0.0143(3) 0.0555(8) Uani d S 1 C
H11A 0.7167 0.2500 -0.0411 0.067 Uiso calc SR 1 H
C12 0.8670(2) 0.2500 -0.1232(3) 0.0587(8) Uani d S 1 C
H12A 0.8492 0.2500 -0.2260 0.070 Uiso calc SR 1 H
C13 0.9713(2) 0.2500 -0.0810(3) 0.0584(8) Uani d S 1 C
H13A 1.0232 0.2500 -0.1560 0.070 Uiso calc SR 1 H
C14 1.0010(2) 0.2500 0.0709(3) 0.0519(7) Uani d S 1 C
H14A 1.0720 0.2500 0.0983 0.062 Uiso calc SR 1 H
C15 0.92296(19) 0.2500 0.1807(3) 0.0411(6) Uani d S 1 C

loop_
_atom_site_aniso_label
_atom_site_aniso_U_11
_atom_site_aniso_U_22
_atom_site_aniso_U_33
_atom_site_aniso_U_12
_atom_site_aniso_U_13
_atom_site_aniso_U_23
O1 0.0586(12) 0.0787(14) 0.0393(10) 0.000 0.0077(9) 0.000
O2 0.0380(9) 0.0777(14) 0.0406(10) 0.000 -0.0022(8) 0.000
C1 0.143(3) 0.0559(16) 0.108(2) 0.0050(18) -0.053(2) -0.0073(19)
C2 0.0783(17) 0.0619(17) 0.165(3) 0.0034(15) -0.006(2) -0.009(2)
C3 0.0735(15) 0.0626(16) 0.1002(18) -0.0058(13) 0.0140(14) -0.0044(14)
C4 0.0549(11) 0.0532(12) 0.0488(11) -0.0094(10) -0.0096(10) -0.0094(9)
C5 0.118(2) 0.0611(15) 0.0694(15) -0.0044(14) 0.0213(15) -0.0021(13)
C6 0.203(4) 0.0588(16) 0.0669(17) -0.010(2) 0.013(2) 0.0011(14)
C7 0.0509(11) 0.0637(14) 0.0487(11) -0.0054(10) -0.0119(9) -0.0043(10)
C8 0.0391(13) 0.0547(16) 0.0370(13) 0.000 -0.0048(11) 0.000
C9 0.0445(14) 0.0505(15) 0.0374(14) 0.000 -0.0027(12) 0.000
C10 0.0391(13) 0.0491(15) 0.0369(13) 0.000 0.0006(11) 0.000
C11 0.0500(15) 0.075(2) 0.0416(15) 0.000 -0.0081(14) 0.000
C12 0.073(2) 0.064(2) 0.0392(15) 0.000 -0.0005(15) 0.000
C13 0.0621(18) 0.0633(19) 0.0497(17) 0.000 0.0174(15) 0.000
C14 0.0415(14) 0.0618(18) 0.0523(17) 0.000 0.0031(13) 0.000
C15 0.0409(13) 0.0437(14) 0.0388(13) 0.000 -0.0035(12) 0.000

loop_
_atom_type_symbol
_atom_type_description
_atom_type_scat_dispersion_real
_atom_type_scat_dispersion_imag
_atom_type_scat_source
C C 0.0033 0.0016 'International Tables Vol C Tables 4.2.6.8 and 6.1.1.4'
H H 0.0000 0.0000 'International Tables Vol C Tables 4.2.6.8 and 6.1.1.4'
O O 0.0106 0.0060 'International Tables Vol C Tables 4.2.6.8 and 6.1.1.4'

loop_
_geom_angle_atom_site_label_1
_geom_angle_atom_site_label_2
_geom_angle_atom_site_label_3
_geom_angle_site_symmetry_3
_geom_angle
_geom_angle_publ_flag
C9 O2 C10 . 107.8(2) yes
C6 C1 C2 . 120.2(3) ?
C6 C1 H1A . 119.9 ?
C2 C1 H1A . 119.9 ?
C1 C2 C3 . 119.5(3) ?
C1 C2 H2A . 120.2 ?
C3 C2 H2A . 120.2 ?
C4 C3 C2 . 121.4(3) ?
C4 C3 H3A . 119.3 ?
C2 C3 H3A . 119.3 ?
C5 C4 C3 . 117.9(2) ?
C5 C4 C7 . 121.0(2) yes
C3 C4 C7 . 121.1(2) ?
C4 C5 C6 . 121.2(3) ?
C4 C5 H5A . 119.4 ?
C6 C5 H5A . 119.4 ?
C1 C6 C5 . 119.6(3) ?
C1 C6 H6A . 120.2 ?
C5 C6 H6A . 120.2 ?
C4 C7 C8 . 115.1(2) yes
C4 C7 H7A . 108.5 ?
C8 C7 H7A . 108.5 ?
C4 C7 H7B . 108.5 ?
C8 C7 H7B . 108.5 ?
H7A C7 H7B . 107.5 ?
C15 C8 C9 . 100.7(2) yes
C15 C8 C7 . 113.90(10) yes
C9 C8 C7 . 109.30(10) yes
C15 C8 C7 7_565 113.90(10) ?
C9 C8 C7 7_565 109.30(10) ?
C7 C8 C7 7_565 109.4(2) yes
O1 C9 O2 . 120.1(2) ?
O1 C9 C8 . 129.4(2) yes
O2 C9 C8 . 110.5(2) yes
C11 C10 C15 . 124.1(2) ?
C11 C10 O2 . 124.0(2) ?
C15 C10 O2 . 111.9(2) yes
C10 C11 C12 . 116.6(3) ?
C10 C11 H11A . 121.7 ?
C12 C11 H11A . 121.7 ?
C13 C12 C11 . 120.7(3) ?
C13 C12 H12A . 119.7 ?
C11 C12 H12A . 119.7 ?
C12 C13 C14 . 121.4(3) ?
C12 C13 H13A . 119.3 ?
C14 C13 H13A . 119.3 ?
C15 C14 C13 . 118.5(3) ?
C15 C14 H14A . 120.7 ?
C13 C14 H14A . 120.7 ?
C10 C15 C14 . 118.6(2) ?
C10 C15 C8 . 109.1(2) yes
C14 C15 C8 . 132.3(2) ?

loop_
_geom_bond_atom_site_label_1
_geom_bond_atom_site_label_2
_geom_bond_site_symmetry_2
_geom_bond_distance
_geom_bond_publ_flag
O1 C9 . 1.194(3) yes
O2 C9 . 1.374(3) yes
O2 C10 . 1.404(3) yes
C1 C6 . 1.363(5) ?
C1 C2 . 1.368(5) ?
C1 H1A . 0.9300 ?
C2 C3 . 1.377(4) ?
C2 H2A . 0.9300 ?
C3 C4 . 1.375(3) ?
C3 H3A . 0.9300 ?
C4 C5 . 1.371(3) ?
C4 C7 . 1.503(3) yes
C5 C6 . 1.384(4) ?
C5 H5A . 0.9300 ?
C6 H6A . 0.9300 ?
C7 C8 . 1.550(2) yes
C7 H7A . 0.9700 ?
C7 H7B . 0.9700 ?
C8 C15 . 1.503(3) yes
C8 C9 . 1.529(4) yes
C8 C7 7_565 1.550(2) yes
C10 C11 . 1.368(4) ?
C10 C15 . 1.370(4) ?
C11 C12 . 1.384(4) ?
C11 H11A . 0.9300 ?
C12 C13 . 1.370(4) ?
C12 H12A . 0.9300 ?
C13 C14 . 1.385(4) ?
C13 H13A . 0.9300 ?
C14 C15 . 1.379(4) ?
C14 H14A . 0.9300 ?
